data_2200678
loop_
_publ_author_name
'Thangavel Ravishankar'
'Kandasamy Chinnakali'
'Kamaraj Sriraghavan'
'Vayalakkavoor T.Ramakrishnan'
'Hoong-Kun Fun'
'Suchada Chantrapromma'
'Ibrahim Abdul Razak'
'Anwar Usman'

_publ_section_title
;
 <i>trans</i>-2-(2-Bromo-4-methylphenyloxy)cyclohexanol
;
_journal_issue 12
_journal_name_full 'Acta Crystallographica Section E'
_journal_page_first o1211
_journal_page_last o1212
_journal_paper_doi 10.1107/S1600536801019432
_journal_volume 57
_journal_year 2001
_chemical_formula_iupac 'C13 H17 Br O2'
_chemical_formula_moiety 'C13 H17 Br O2'
_chemical_formula_sum 'C13 H17 Br O2'
_chemical_formula_weight 285.18
_chemical_name_systematic
;
Trans-2-(2-bromo-4-methylphenyloxy)-cyclohexanol
;
_space_group_IT_number 2
_symmetry_cell_setting triclinic
_symmetry_space_group_name_Hall '-P 1'
_symmetry_space_group_name_H-M 'P -1'
_audit_creation_method SHELXL-97
_cell_angle_alpha 77.4010(10)
_cell_angle_beta 80.5210(10)
_cell_angle_gamma 70.9050(10)
_cell_formula_units_Z 4
_cell_length_a 9.7151(2)
_cell_length_b 11.6911(3)
_cell_length_c 12.4332(3)
_cell_measurement_reflns_used 4186
_cell_measurement_temperature 293(2)
_cell_measurement_theta_max 28.26
_cell_measurement_theta_min 1.69
_cell_volume 1295.65(5)
_computing_cell_refinement 'SAINT (Bruker, 1998)'
_computing_data_collection 'SMART (Bruker, 1998)'
_computing_data_reduction SAINT
_computing_molecular_graphics SHELXTL
_computing_publication_material ' SHELXTL and PLATON (Spek, 1990)'
_computing_structure_refinement SHELXTL
_computing_structure_solution 'SHELXTL (Sheldrick, 1997)'
_diffrn_ambient_temperature 293(2)
_diffrn_detector_area_resol_mean 8.33
_diffrn_measured_fraction_theta_full .962
_diffrn_measured_fraction_theta_max .962
_diffrn_measurement_device 'Siemens SMART CCD area-detector'
_diffrn_measurement_method \w
_diffrn_radiation_monochromator graphite
_diffrn_radiation_source 'fine-focus sealed tube'
_diffrn_radiation_type MoK\a
_diffrn_radiation_wavelength .71073
_diffrn_reflns_av_R_equivalents .0296
_diffrn_reflns_av_sigmaI/netI .0715
_diffrn_reflns_limit_h_max 12
_diffrn_reflns_limit_h_min -9
_diffrn_reflns_limit_k_max 15
_diffrn_reflns_limit_k_min -14
_diffrn_reflns_limit_l_max 15
_diffrn_reflns_limit_l_min -16
_diffrn_reflns_number 9000
_diffrn_reflns_theta_full 28.26
_diffrn_reflns_theta_max 28.26
_diffrn_reflns_theta_min 1.69
_diffrn_standards_decay_% negligible
_diffrn_standards_number 0
_exptl_absorpt_coefficient_mu 3.157
_exptl_absorpt_correction_T_max .7431
_exptl_absorpt_correction_T_min .5179
_exptl_absorpt_correction_type empirical
_exptl_absorpt_process_details '(SADABS; Sheldrick, 1996)'
_exptl_crystal_colour colourless
_exptl_crystal_density_diffrn 1.462
_exptl_crystal_density_method 'not measured'
_exptl_crystal_description plate
_exptl_crystal_F_000 584
_exptl_crystal_size_max .24
_exptl_crystal_size_mid .20
_exptl_crystal_size_min .10
_refine_diff_density_max .42
_refine_diff_density_min -.63
_refine_ls_extinction_method none
_refine_ls_goodness_of_fit_ref .995
_refine_ls_hydrogen_treatment constr
_refine_ls_matrix_type full
_refine_ls_number_parameters 293
_refine_ls_number_reflns 6185
_refine_ls_number_restraints 0
_refine_ls_restrained_S_all .995
_refine_ls_R_factor_all .0909
_refine_ls_R_factor_gt .0473
_refine_ls_shift/su_max .001
_refine_ls_shift/su_mean <0.001
_refine_ls_structure_factor_coef Fsqd
_refine_ls_weighting_details 'calc w = 1/[\s^2^(Fo^2^)+(0.0513P)^2^] where P = (Fo^2^+2Fc^2^)/3'
_refine_ls_weighting_scheme calc
_refine_ls_wR_factor_ref .1217
_reflns_number_gt 3937
_reflns_number_total 6185
_reflns_threshold_expression I>2\s(I)
_cod_data_source_file cv6080.cif
_cod_data_source_block I
_cod_database_code 2200678
_cod_database_fobs_code 2200678

loop_
_symmetry_equiv_pos_as_xyz
'x, y, z'
'-x, -y, -z'

loop_
_atom_site_label
_atom_site_fract_x
_atom_site_fract_y
_atom_site_fract_z
_atom_site_U_iso_or_equiv
_atom_site_adp_type
_atom_site_calc_flag
_atom_site_refinement_flags
_atom_site_occupancy
_atom_site_disorder_assembly
_atom_site_disorder_group
_atom_site_type_symbol
Br1B .40645(7) .54211(4) .83119(4) .0871(2) Uani d . 1 . . Br
O1B .5970(3) .2753(2) .89449(19) .0444(6) Uani d . 1 . . O
O2B .7840(3) .0502(2) 1.0026(3) .0609(7) Uani d . 1 . . O
H2B .8249 .0926 .9554 .091 Uiso calc R 1 . . H
C1B .4001(4) .4328(3) .6496(3) .0553(10) Uani d . 1 . . C
H1B .3410 .5109 .6221 .066 Uiso calc R 1 . . H
C2B .4541(4) .4114(3) .7516(3) .0473(9) Uani d . 1 . . C
C3B .5414(3) .2960(3) .7950(3) .0387(7) Uani d . 1 . . C
C4B .5759(4) .2041(3) .7332(3) .0491(9) Uani d . 1 . . C
H4B .6359 .1262 .7601 .059 Uiso calc R 1 . . H
C5B .5227(4) .2256(4) .6316(3) .0533(10) Uani d . 1 . . C
H5B .5477 .1621 .5915 .064 Uiso calc R 1 . . H
C6B .4326(4) .3406(3) .5887(3) .0487(9) Uani d . 1 . . C
C7B .3728(5) .3633(4) .4780(4) .0711(13) Uani d . 1 . . C
H7D .4469 .3203 .4273 .107 Uiso calc R 1 . . H
H7E .3445 .4498 .4487 .107 Uiso calc R 1 . . H
H7F .2891 .3341 .4881 .107 Uiso calc R 1 . . H
C8B .5419(4) .1928(3) .9816(3) .0395(8) Uani d . 1 . . C
H8B .5236 .1311 .9484 .047 Uiso calc R 1 . . H
C9B .6596(4) .1283(3) 1.0587(3) .0442(8) Uani d . 1 . . C
H9B .6897 .1898 1.0834 .053 Uiso calc R 1 . . H
C10B .6065(4) .0485(4) 1.1584(3) .0522(9) Uani d . 1 . . C
H10C .6816 .0144 1.2091 .063 Uiso calc R 1 . . H
H10D .5900 -.0194 1.1348 .063 Uiso calc R 1 . . H
C11B .4663(5) .1194(4) 1.2182(3) .0628(11) Uani d . 1 . . C
H11C .4846 .1827 1.2479 .075 Uiso calc R 1 . . H
H11D .4336 .0642 1.2797 .075 Uiso calc R 1 . . H
C12B .3467(4) .1789(4) 1.1396(4) .0643(11) Uani d . 1 . . C
H12C .3226 .1154 1.1145 .077 Uiso calc R 1 . . H
H12D .2591 .2267 1.1784 .077 Uiso calc R 1 . . H
C13B .3988(4) .2618(4) 1.0407(3) .0551(10) Uani d . 1 . . C
H13C .4122 .3302 1.0654 .066 Uiso calc R 1 . . H
H13D .3245 .2949 .9892 .066 Uiso calc R 1 . . H
Br1A 1.31470(4) .03705(4) .54404(3) .05096(14) Uani d . 1 . . Br
O1A 1.0635(2) .2016(2) .6593(2) .0499(6) Uani d . 1 . . O
O2A 1.0011(3) .1388(2) .8876(3) .0614(7) Uani d . 1 . . O
H2A 1.0757 .0903 .9127 .092 Uiso calc R 1 . . H
C1A 1.0964(4) .1000(3) .3978(3) .0423(8) Uani d . 1 . . C
H1A 1.1694 .0494 .3557 .051 Uiso calc R 1 . . H
C2A 1.1258(3) .1180(3) .4968(3) .0374(7) Uani d . 1 . . C
C3A 1.0212(4) .1932(3) .5629(3) .0401(8) Uani d . 1 . . C
C4A .8835(4) .2493(3) .5263(3) .0501(9) Uani d . 1 . . C
H4A .8101 .2997 .5683 .060 Uiso calc R 1 . . H
C5A .8551(4) .2301(3) .4262(3) .0525(10) Uani d . 1 . . C
H5A .7621 .2685 .4031 .063 Uiso calc R 1 . . H
C6A .9588(4) .1570(3) .3606(3) .0466(9) Uani d . 1 . . C
C7A .9280(5) .1377(4) .2512(3) .0666(12) Uani d . 1 . . C
H7A .9484 .0514 .2524 .100 Uiso calc R 1 . . H
H7B .9891 .1702 .1919 .100 Uiso calc R 1 . . H
H7C .8270 .1794 .2401 .100 Uiso calc R 1 . . H
C8A .9723(4) .2935(3) .7234(3) .0404(8) Uani d . 1 . . C
H8A .8701 .2942 .7296 .049 Uiso calc R 1 . . H
C9A 1.0275(4) .2524(3) .8374(3) .0435(8) Uani d . 1 . . C
H9A 1.1330 .2410 .8295 .052 Uiso calc R 1 . . H
C10A .9490(5) .3496(4) .9095(3) .0618(11) Uani d . 1 . . C
H10A .8464 .3540 .9243 .074 Uiso calc R 1 . . H
H10B .9904 .3251 .9799 .074 Uiso calc R 1 . . H
C11A .9612(6) .4761(4) .8557(4) .0763(14) Uani d . 1 . . C
H11A .9056 .5354 .9027 .092 Uiso calc R 1 . . H
H11B 1.0628 .4745 .8476 .092 Uiso calc R 1 . . H
C12A .9036(6) .5152(4) .7428(4) .0710(13) Uani d . 1 . . C
H12A .9174 .5939 .7077 .085 Uiso calc R 1 . . H
H12B .7996 .5248 .7515 .085 Uiso calc R 1 . . H
C13A .9844(4) .4187(3) .6695(3) .0526(9) Uani d . 1 . . C
H13A .9435 .4430 .5989 .063 Uiso calc R 1 . . H
H13B 1.0869 .4150 .6553 .063 Uiso calc R 1 . . H

loop_
_atom_site_aniso_label
_atom_site_aniso_U_11
_atom_site_aniso_U_22
_atom_site_aniso_U_33
_atom_site_aniso_U_12
_atom_site_aniso_U_13
_atom_site_aniso_U_23
Br1B .1400(5) .0404(2) .0823(4) -.0088(3) -.0410(3) -.0198(2)
O1B .0502(14) .0453(13) .0408(14) -.0203(11) -.0170(11) .0041(11)
O2B .0455(15) .0494(15) .071(2) -.0043(12) -.0040(13) .0080(14)
C1B .068(3) .040(2) .055(3) -.0107(18) -.026(2) .0029(18)
C2B .059(2) .0319(17) .052(2) -.0120(16) -.0144(17) -.0062(16)
C3B .0375(18) .0406(18) .0392(19) -.0134(14) -.0092(14) -.0033(15)
C4B .052(2) .0389(18) .047(2) -.0012(16) -.0064(16) -.0072(17)
C5B .066(2) .050(2) .043(2) -.0111(19) -.0067(18) -.0157(18)
C6B .054(2) .053(2) .043(2) -.0226(18) -.0112(17) -.0023(18)
C7B .088(3) .080(3) .053(3) -.033(3) -.026(2) -.003(2)
C8B .0449(19) .0374(17) .0386(19) -.0128(15) -.0129(14) -.0044(15)
C9B .0442(19) .0459(19) .045(2) -.0143(16) -.0160(15) -.0035(17)
C10B .061(2) .058(2) .039(2) -.0220(19) -.0166(17) .0034(18)
C11B .082(3) .069(3) .043(2) -.034(2) -.003(2) -.008(2)
C12B .054(2) .067(3) .066(3) -.017(2) .004(2) -.009(2)
C13B .050(2) .050(2) .057(3) -.0045(18) -.0105(18) -.0041(19)
Br1A .03262(19) .0676(3) .0494(2) -.00139(16) -.00783(14) -.02205(19)
O1A .0397(13) .0566(14) .0477(15) .0073(11) -.0134(11) -.0249(12)
O2A .0547(16) .0500(15) .0672(19) -.0117(13) -.0094(14) .0114(14)
C1A .0416(19) .0454(19) .041(2) -.0115(16) -.0053(14) -.0109(16)
C2A .0323(16) .0413(17) .0377(19) -.0100(14) -.0033(13) -.0074(15)
C3A .0412(18) .0386(18) .041(2) -.0087(15) -.0090(15) -.0089(15)
C4A .0391(19) .047(2) .060(2) .0015(16) -.0114(16) -.0183(19)
C5A .049(2) .047(2) .062(3) -.0077(17) -.0273(19) -.0044(19)
C6A .053(2) .047(2) .043(2) -.0169(17) -.0159(16) -.0043(17)
C7A .078(3) .074(3) .055(3) -.022(2) -.031(2) -.011(2)
C8A .0351(17) .0410(18) .0408(19) -.0018(14) -.0044(14) -.0126(16)
C9A .0385(18) .045(2) .041(2) -.0057(15) -.0046(14) -.0064(16)
C10A .073(3) .064(3) .041(2) -.004(2) -.0094(19) -.018(2)
C11A .093(3) .063(3) .078(3) -.010(2) -.018(3) -.038(3)
C12A .093(3) .043(2) .073(3) -.010(2) -.020(3) -.010(2)
C13A .058(2) .050(2) .048(2) -.0157(18) -.0053(17) -.0064(18)

loop_
_atom_type_symbol
_atom_type_description
_atom_type_scat_dispersion_real
_atom_type_scat_dispersion_imag
_atom_type_scat_source
C C .0033 .0016 'International Tables Vol C Tables 4.2.6.8 and 6.1.1.4'
H H .0000 .0000 'International Tables Vol C Tables 4.2.6.8 and 6.1.1.4'
O O .0106 .0060 'International Tables Vol C Tables 4.2.6.8 and 6.1.1.4'
Br Br -.2901 2.4595 'International Tables Vol C Tables 4.2.6.8 and 6.1.1.4'

loop_
_geom_angle_atom_site_label_1
_geom_angle_atom_site_label_2
_geom_angle_atom_site_label_3
_geom_angle
C3B O1B C8B 114.6(2)
C9B O2B H2B 109.5
C6B C1B C2B 121.2(3)
C6B C1B H1B 119.4
C2B C1B H1B 119.4
C3B C2B C1B 120.8(3)
C3B C2B Br1B 119.9(3)
C1B C2B Br1B 119.3(3)
O1B C3B C4B 121.1(3)
O1B C3B C2B 120.9(3)
C4B C3B C2B 118.0(3)
C3B C4B C5B 121.1(3)
C3B C4B H4B 119.4
C5B C4B H4B 119.4
C4B C5B C6B 121.1(3)
C4B C5B H5B 119.4
C6B C5B H5B 119.4
C1B C6B C5B 117.7(3)
C1B C6B C7B 121.3(3)
C5B C6B C7B 120.9(4)
C6B C7B H7D 109.5
C6B C7B H7E 109.5
H7D C7B H7E 109.5
C6B C7B H7F 109.5
H7D C7B H7F 109.5
H7E C7B H7F 109.5
O1B C8B C9B 107.8(3)
O1B C8B C13B 110.9(3)
C9B C8B C13B 112.6(3)
O1B C8B H8B 108.5
C9B C8B H8B 108.5
C13B C8B H8B 108.5
O2B C9B C10B 107.5(3)
O2B C9B C8B 110.1(3)
C10B C9B C8B 111.5(3)
O2B C9B H9B 109.2
C10B C9B H9B 109.2
C8B C9B H9B 109.2
C9B C10B C11B 112.1(3)
C9B C10B H10C 109.2
C11B C10B H10C 109.2
C9B C10B H10D 109.2
C11B C10B H10D 109.2
H10C C10B H10D 107.9
C10B C11B C12B 110.7(3)
C10B C11B H11C 109.5
C12B C11B H11C 109.5
C10B C11B H11D 109.5
C12B C11B H11D 109.5
H11C C11B H11D 108.1
C13B C12B C11B 110.1(4)
C13B C12B H12C 109.7
C11B C12B H12C 109.7
C13B C12B H12D 109.7
C11B C12B H12D 109.7
H12C C12B H12D 108.2
C12B C13B C8B 111.7(3)
C12B C13B H13C 109.3
C8B C13B H13C 109.3
C12B C13B H13D 109.3
C8B C13B H13D 109.3
H13C C13B H13D 108.0
C3A O1A C8A 120.1(2)
C9A O2A H2A 109.5
C2A C1A C6A 120.5(3)
C2A C1A H1A 119.7
C6A C1A H1A 119.7
C1A C2A C3A 122.2(3)
C1A C2A Br1A 118.7(2)
C3A C2A Br1A 119.1(2)
O1A C3A C4A 126.3(3)
O1A C3A C2A 116.3(3)
C4A C3A C2A 117.3(3)
C3A C4A C5A 119.9(3)
C3A C4A H4A 120.0
C5A C4A H4A 120.0
C6A C5A C4A 122.7(3)
C6A C5A H5A 118.6
C4A C5A H5A 118.6
C5A C6A C1A 117.3(3)
C5A C6A C7A 122.5(3)
C1A C6A C7A 120.2(3)
C6A C7A H7A 109.5
C6A C7A H7B 109.5
H7A C7A H7B 109.5
C6A C7A H7C 109.5
H7A C7A H7C 109.5
H7B C7A H7C 109.5
O1A C8A C13A 110.5(3)
O1A C8A C9A 105.3(2)
C13A C8A C9A 112.1(3)
O1A C8A H8A 109.7
C13A C8A H8A 109.7
C9A C8A H8A 109.7
O2A C9A C8A 109.2(3)
O2A C9A C10A 109.8(3)
C8A C9A C10A 110.0(3)
O2A C9A H9A 109.3
C8A C9A H9A 109.3
C10A C9A H9A 109.3
C11A C10A C9A 112.5(4)
C11A C10A H10A 109.1
C9A C10A H10A 109.1
C11A C10A H10B 109.1
C9A C10A H10B 109.1
H10A C10A H10B 107.8
C12A C11A C10A 110.6(4)
C12A C11A H11A 109.5
C10A C11A H11A 109.5
C12A C11A H11B 109.5
C10A C11A H11B 109.5
H11A C11A H11B 108.1
C11A C12A C13A 110.2(3)
C11A C12A H12A 109.6
C13A C12A H12A 109.6
C11A C12A H12B 109.6
C13A C12A H12B 109.6
H12A C12A H12B 108.1
C8A C13A C12A 111.5(3)
C8A C13A H13A 109.3
C12A C13A H13A 109.3
C8A C13A H13B 109.3
C12A C13A H13B 109.3
H13A C13A H13B 108.0

loop_
_geom_bond_atom_site_label_1
_geom_bond_atom_site_label_2
_geom_bond_site_symmetry_2
_geom_bond_distance
_geom_bond_publ_flag
Br1B C2B . 1.891(3) ?
O1B C3B . 1.373(4) ?
O1B C8B . 1.443(4) ?
O2B C9B . 1.435(4) ?
O2B H2B . .82 ?
C1B C6B . 1.374(5) ?
C1B C2B . 1.393(5) ?
C1B H1B . .93 ?
C2B C3B . 1.385(5) ?
C3B C4B . 1.377(5) ?
C4B C5B . 1.384(5) ?
C4B H4B . .93 ?
C5B C6B . 1.389(5) ?
C5B H5B . .93 ?
C6B C7B . 1.518(5) ?
C7B H7D . .96 ?
C7B H7E . .96 ?
C7B H7F . .96 ?
C8B C9B . 1.509(4) ?
C8B C13B . 1.521(5) ?
C8B H8B . .98 ?
C9B C10B . 1.507(5) ?
C9B H9B . .98 ?
C10B C11B . 1.514(6) ?
C10B H10C . .97 ?
C10B H10D . .97 ?
C11B C12B . 1.528(6) ?
C11B H11C . .97 ?
C11B H11D . .97 ?
C12B C13B . 1.518(6) ?
C12B H12C . .97 ?
C12B H12D . .97 ?
C13B H13C . .97 ?
C13B H13D . .97 ?
Br1A C2A . 1.894(3) ?
O1A C3A . 1.362(4) ?
O1A C8A . 1.447(4) ?
O2A C9A . 1.424(4) ?
O2A H2A . .82 ?
C1A C2A . 1.382(4) ?
C1A C6A . 1.390(4) ?
C1A H1A . .93 ?
C2A C3A . 1.391(4) ?
C3A C4A . 1.387(4) ?
C4A C5A . 1.396(5) ?
C4A H4A . .93 ?
C5A C6A . 1.372(5) ?
C5A H5A . .93 ?
C6A C7A . 1.516(5) ?
C7A H7A . .96 ?
C7A H7B . .96 ?
C7A H7C . .96 ?
C8A C13A . 1.505(5) ?
C8A C9A . 1.520(5) ?
C8A H8A . .98 ?
C9A C10A . 1.527(5) ?
C9A H9A . .98 ?
C10A C11A . 1.519(6) ?
C10A H10A . .97 ?
C10A H10B . .97 ?
C11A C12A . 1.517(6) ?
C11A H11A . .97 ?
C11A H11B . .97 ?
C12A C13A . 1.534(5) ?
C12A H12A . .97 ?
C12A H12B . .97 ?
C13A H13A . .97 ?
C13A H13B . .97 ?

loop_
_geom_hbond_atom_site_label_D
_geom_hbond_atom_site_label_H
_geom_hbond_atom_site_label_A
_geom_hbond_site_symmetry_A
_geom_hbond_distance_DH
_geom_hbond_distance_HA
_geom_hbond_distance_DA
_geom_hbond_angle_DHA
_geom_hbond_publ_flag
O2B H2B O2A 1_555 .82 1.97 2.712(4) 151 yes
O2A H2A O2B 2_757 .82 1.98 2.777(4) 164 yes
C4A H4A CgB 1_555 .93 3.21 3.968(4) 140 yes
C12A H12A CgA 2_766 .97 3.32 4.272(5) 166 yes

loop_
_geom_torsion_atom_site_label_1
_geom_torsion_atom_site_label_2
_geom_torsion_atom_site_label_3
_geom_torsion_atom_site_label_4
_geom_torsion
C6B C1B C2B C3B -.5(6)
C6B C1B C2B Br1B 179.7(3)
C8B O1B C3B C4B -68.4(4)
C8B O1B C3B C2B 114.5(4)
C1B C2B C3B O1B 178.8(3)
Br1B C2B C3B O1B -1.5(5)
C1B C2B C3B C4B 1.5(6)
Br1B C2B C3B C4B -178.7(3)
O1B C3B C4B C5B -178.5(3)
C2B C3B C4B C5B -1.2(6)
C3B C4B C5B C6B -.1(6)
C2B C1B C6B C5B -.8(6)
C2B C1B C6B C7B 179.5(4)
C4B C5B C6B C1B 1.1(6)
C4B C5B C6B C7B -179.2(4)
C3B O1B C8B C9B 150.6(3)
C3B O1B C8B C13B -85.7(3)
O1B C8B C9B O2B -66.0(3)
C13B C8B C9B O2B 171.3(3)
O1B C8B C9B C10B 174.8(3)
C13B C8B C9B C10B 52.1(4)
O2B C9B C10B C11B -174.6(3)
C8B C9B C10B C11B -53.8(4)
C9B C10B C11B C12B 56.7(4)
C10B C11B C12B C13B -56.9(5)
C11B C12B C13B C8B 55.4(5)
O1B C8B C13B C12B -174.5(3)
C9B C8B C13B C12B -53.6(4)
C6A C1A C2A C3A -.3(6)
C6A C1A C2A Br1A 179.5(3)
C8A O1A C3A C4A -13.0(6)
C8A O1A C3A C2A 169.0(3)
C1A C2A C3A O1A 179.0(3)
Br1A C2A C3A O1A -.8(4)
C1A C2A C3A C4A .8(5)
Br1A C2A C3A C4A -179.0(3)
O1A C3A C4A C5A -178.6(4)
C2A C3A C4A C5A -.6(6)
C3A C4A C5A C6A .0(6)
C4A C5A C6A C1A .5(6)
C4A C5A C6A C7A -179.2(4)
C2A C1A C6A C5A -.3(5)
C2A C1A C6A C7A 179.4(4)
C3A O1A C8A C13A -75.2(4)
C3A O1A C8A C9A 163.7(3)
O1A C8A C9A O2A -65.0(3)
C13A C8A C9A O2A 174.9(3)
O1A C8A C9A C10A 174.4(3)
C13A C8A C9A C10A 54.3(4)
O2A C9A C10A C11A -174.8(3)
C8A C9A C10A C11A -54.6(4)
C9A C10A C11A C12A 56.3(5)
C10A C11A C12A C13A -56.0(5)
O1A C8A C13A C12A -173.1(3)
C9A C8A C13A C12A -56.1(4)
C11A C12A C13A C8A 56.4(5)
